data_2108380
loop_
_publ_author_name
'Gazta\~naga, Pablo'
'Baggio, Ricardo'
'Halac, Emilia'
'Vega, Daniel R.'

_publ_section_title
;
 Thermal, spectroscopic and structural analysis of a thermosalient phase
 transformation in tapentadol hydrochloride
;
_journal_coeditor_code LO5043SUP1
_journal_issue 2
_journal_name_full 'Acta Crystallographica Section B'
_journal_page_first
;
;
_journal_paper_doi 10.1107/S2052520619001148
_journal_volume 75
_journal_year 2019
_chemical_absolute_configuration ad
_chemical_formula_moiety 'C14 H24 N O, Cl'
_chemical_formula_sum 'C14 H24 Cl N O'
_chemical_formula_weight 257.79
_chemical_name_common Tapentadol
_chemical_name_systematic ' (2R,3R)-3-(3-Hydroxyphenyl)-N,N,2-trimethylpentan-1-aminium '
_space_group_crystal_system monoclinic
_space_group_IT_number 4
_space_group_name_Hall 'P 2yb'
_space_group_name_H-M_alt 'P 1 21 1'
_symmetry_space_group_name_Hall 'P 2yb'
_symmetry_space_group_name_H-M 'P 1 21 1'
_atom_sites_solution_hydrogens mixed
_audit_update_record
;
2018-07-06 # Formatted by publCIF

;
_cell_angle_alpha 90
_cell_angle_beta 94.9978(11)
_cell_angle_gamma 90
_cell_formula_units_Z 4
_cell_length_a 7.1062(2)
_cell_length_b 11.5821(3)
_cell_length_c 17.3894(5)
_cell_measurement_reflns_used 9942
_cell_measurement_temperature 150(2)
_cell_measurement_theta_max 35.13
_cell_measurement_theta_min 2.35
_cell_volume 1425.79(7)
_computing_cell_refinement 'Bruker SAINT'
_computing_data_collection 'Bruker APEX2'
_computing_data_reduction 'Bruker SAINT'
_computing_molecular_graphics 'Bruker SHELXTL'
_computing_publication_material 'Bruker SHELXTL'
_computing_structure_refinement 'SHELXL-2018/1 (Sheldrick, 2018)'
_computing_structure_solution 'SHELXS-97 (Sheldrick 2008)'
_diffrn_ambient_temperature 150(2)
_diffrn_measured_fraction_theta_full 0.995
_diffrn_measured_fraction_theta_max 0.943
_diffrn_measurement_device_type 'Bruker APEX-II CCD'
_diffrn_measurement_method '\f and \w scans'
_diffrn_radiation_type MoK\a
_diffrn_radiation_wavelength 0.71073
_diffrn_reflns_av_R_equivalents 0.0344
_diffrn_reflns_av_unetI/netI 0.0483
_diffrn_reflns_Laue_measured_fraction_full 0.995
_diffrn_reflns_Laue_measured_fraction_max 0.943
_diffrn_reflns_limit_h_max 11
_diffrn_reflns_limit_h_min -11
_diffrn_reflns_limit_k_max 18
_diffrn_reflns_limit_k_min -18
_diffrn_reflns_limit_l_max 27
_diffrn_reflns_limit_l_min -27
_diffrn_reflns_number 21367
_diffrn_reflns_point_group_measured_fraction_full 0.994
_diffrn_reflns_point_group_measured_fraction_max 0.910
_diffrn_reflns_theta_full 25.250
_diffrn_reflns_theta_max 35.314
_diffrn_reflns_theta_min 2.351
_exptl_absorpt_coefficient_mu 0.254
_exptl_absorpt_correction_T_max 0.98
_exptl_absorpt_correction_T_min 0.94
_exptl_absorpt_correction_type multi-scan
_exptl_absorpt_process_details 'Bruker SAINT'
_exptl_crystal_colour colourless
_exptl_crystal_density_diffrn 1.201
_exptl_crystal_description fragment
_exptl_crystal_F_000 560
_exptl_crystal_size_max 0.22
_exptl_crystal_size_mid 0.18
_exptl_crystal_size_min 0.12
_refine_diff_density_max 0.397
_refine_diff_density_min -0.325
_refine_diff_density_rms 0.068
_refine_ls_abs_structure_details
;
 Flack x determined using 4082 quotients [(I+)-(I-)]/[(I+)+(I-)]
 (Parsons, Flack and Wagner, Acta Cryst. B69 (2013) 249-259).
;
_refine_ls_abs_structure_Flack 0.009(15)
_refine_ls_extinction_method none
_refine_ls_goodness_of_fit_ref 1.035
_refine_ls_hydrogen_treatment mixed
_refine_ls_matrix_type full
_refine_ls_number_parameters 319
_refine_ls_number_reflns 11698
_refine_ls_number_restraints 5
_refine_ls_restrained_S_all 1.035
_refine_ls_R_factor_all 0.0605
_refine_ls_R_factor_gt 0.0462
_refine_ls_shift/su_max 0.001
_refine_ls_shift/su_mean 0.000
_refine_ls_structure_factor_coef Fsqd
_refine_ls_weighting_details 'w=1/[\s^2^(Fo^2^)+(0.0545P)^2^+0.4317P] where P=(Fo^2^+2Fc^2^)/3'
_refine_ls_weighting_scheme calc
_refine_ls_wR_factor_gt 0.1062
_refine_ls_wR_factor_ref 0.1129
_reflns_Friedel_coverage 0.856
_reflns_Friedel_fraction_full 0.993
_reflns_Friedel_fraction_max 0.874
_reflns_number_gt 10087
_reflns_number_total 11698
_reflns_threshold_expression 'I > 2\s(I)'
_cod_data_source_file lo5043sup1.cif
_cod_data_source_block 150K
_cod_database_code 2108380
_publcif_datablock.id {9cbe6f3c-b2a2-4e90-b94a-85047fabcaf6}

_shelx_space_group_comment
;
The symmetry employed for this shelxl refinement is uniquely defined
by the following loop, which should always be used as a source of
symmetry information in preference to the above space-group names.
They are only intended as comments.
;

loop_
_space_group_symop_operation_xyz
'x, y, z'
'-x, y+1/2, -z'

loop_
_atom_site_label
_atom_site_type_symbol
_atom_site_fract_x
_atom_site_fract_y
_atom_site_fract_z
_atom_site_U_iso_or_equiv
_atom_site_adp_type
_atom_site_occupancy
_atom_site_site_symmetry_order
_atom_site_calc_flag
_atom_site_refinement_flags_posn
_atom_site_refinement_flags_adp
C1A C 0.2252(3) 0.53153(17) 0.77549(11) 0.0156(3) Uani 1 1 d . .
C2A C 0.1684(3) 0.42233(18) 0.79950(13) 0.0178(4) Uani 1 1 d . .
H2AA H 0.210582 0.394694 0.849495 0.021 Uiso 1 1 calc R U
C3A C 0.0503(3) 0.35451(18) 0.75007(13) 0.0195(4) Uani 1 1 d . .
H3AA H 0.012454 0.280753 0.766999 0.023 Uiso 1 1 calc R U
C4A C -0.0135(3) 0.3920(2) 0.67674(13) 0.0204(4) Uani 1 1 d . .
H4AA H -0.093582 0.344529 0.643504 0.025 Uiso 1 1 calc R U
C5A C 0.0423(3) 0.5008(2) 0.65262(12) 0.0187(4) Uani 1 1 d . .
C6A C 0.1605(3) 0.56937(19) 0.70149(12) 0.0178(4) Uani 1 1 d . .
H6AA H 0.197804 0.643105 0.684339 0.021 Uiso 1 1 calc R U
C7A C 0.3537(3) 0.60877(18) 0.82701(12) 0.0159(3) Uani 1 1 d . .
H7AA H 0.408626 0.665765 0.791995 0.019 Uiso 1 1 calc R U
C8A C 0.5232(3) 0.5431(2) 0.86810(14) 0.0211(4) Uani 1 1 d . .
H8AA H 0.595464 0.596167 0.904241 0.025 Uiso 1 1 calc R U
H8AB H 0.475547 0.479021 0.898701 0.025 Uiso 1 1 calc R U
C9A C 0.6538(3) 0.4946(2) 0.81147(17) 0.0281(5) Uani 1 1 d . .
H9AA H 0.758904 0.453862 0.839871 0.042 Uiso 1 1 calc R U
H9AB H 0.583497 0.440843 0.776223 0.042 Uiso 1 1 calc R U
H9AC H 0.703391 0.557967 0.781762 0.042 Uiso 1 1 calc R U
C10A C 0.2490(3) 0.68103(17) 0.88543(12) 0.0158(3) Uani 1 1 d . .
H10A H 0.346249 0.727594 0.916780 0.019 Uiso 1 1 calc R U
C11A C 0.1091(4) 0.7656(2) 0.84449(14) 0.0233(4) Uani 1 1 d . .
H11A H 0.174884 0.814373 0.809356 0.035 Uiso 1 1 calc R U
H11B H 0.008353 0.722558 0.814989 0.035 Uiso 1 1 calc R U
H11C H 0.054142 0.814303 0.882860 0.035 Uiso 1 1 calc R U
C12A C 0.1540(3) 0.60324(18) 0.94073(13) 0.0188(4) Uani 1 1 d . .
H12A H 0.051606 0.559870 0.911228 0.023 Uiso 1 1 calc R U
H12B H 0.247650 0.546357 0.962847 0.023 Uiso 1 1 calc R U
C13A C -0.0110(4) 0.5812(2) 1.05751(16) 0.0317(5) Uani 1 1 d . .
H13A H -0.101212 0.531788 1.026991 0.048 Uiso 1 1 calc R U
H13B H 0.089691 0.533422 1.083066 0.048 Uiso 1 1 calc R U
H13C H -0.076381 0.622540 1.096531 0.048 Uiso 1 1 calc R U
C14A C 0.2100(4) 0.7425(3) 1.05007(16) 0.0339(6) Uani 1 1 d . .
H14A H 0.262701 0.797453 1.014822 0.051 Uiso 1 1 calc R U
H14B H 0.146001 0.784909 1.089042 0.051 Uiso 1 1 calc R U
H14C H 0.312072 0.695792 1.075577 0.051 Uiso 1 1 calc R U
N1A N 0.0723(3) 0.66600(17) 1.00575(11) 0.0192(3) Uani 1 1 d D .
H1NA H -0.019(3) 0.709(2) 0.9870(17) 0.023 Uiso 1 1 d D U
O1A O -0.0218(3) 0.53470(18) 0.57942(10) 0.0295(4) Uani 1 1 d D .
H1OA H 0.043(5) 0.589(2) 0.562(2) 0.035 Uiso 1 1 d D U
C1B C 0.6929(3) 1.01289(18) 0.73270(12) 0.0163(4) Uani 1 1 d . .
C2B C 0.6185(3) 1.11833(18) 0.70472(13) 0.0188(4) Uani 1 1 d . .
H2BA H 0.659113 1.150519 0.658706 0.023 Uiso 1 1 calc R U
C3B C 0.4850(3) 1.17575(19) 0.74453(14) 0.0215(4) Uani 1 1 d . .
H3BA H 0.434264 1.246867 0.724995 0.026 Uiso 1 1 calc R U
C4B C 0.4246(3) 1.1311(2) 0.81221(14) 0.0216(4) Uani 1 1 d . .
H4BA H 0.334360 1.171676 0.839101 0.026 Uiso 1 1 calc R U
C5B C 0.4974(3) 1.0265(2) 0.84024(12) 0.0199(4) Uani 1 1 d . .
C6B C 0.6301(3) 0.96767(19) 0.80023(12) 0.0185(4) Uani 1 1 d . .
H6BA H 0.678344 0.895711 0.819351 0.022 Uiso 1 1 calc R U
C7B C 0.8437(3) 0.94833(18) 0.69268(12) 0.0162(3) Uani 1 1 d . .
H7BA H 0.911188 0.899058 0.733480 0.019 Uiso 1 1 calc R U
C8B C 0.9932(3) 1.0311(2) 0.66602(14) 0.0203(4) Uani 1 1 d . .
H8BA H 0.932721 1.082243 0.625459 0.024 Uiso 1 1 calc R U
H8BB H 1.039913 1.080350 0.710139 0.024 Uiso 1 1 calc R U
C9B C 1.1606(4) 0.9715(2) 0.63458(17) 0.0303(5) Uani 1 1 d . .
H9BA H 1.249613 1.029665 0.618793 0.045 Uiso 1 1 calc R U
H9BB H 1.223761 0.922169 0.674728 0.045 Uiso 1 1 calc R U
H9BC H 1.116412 0.924066 0.589925 0.045 Uiso 1 1 calc R U
C10B C 0.7626(3) 0.86337(17) 0.62906(12) 0.0151(3) Uani 1 1 d . .
H10B H 0.872150 0.823534 0.608217 0.018 Uiso 1 1 calc R U
C11B C 0.6390(4) 0.7704(2) 0.66121(14) 0.0232(4) Uani 1 1 d . .
H11D H 0.711083 0.730052 0.703706 0.035 Uiso 1 1 calc R U
H11E H 0.527204 0.806312 0.680251 0.035 Uiso 1 1 calc R U
H11F H 0.599535 0.715050 0.620316 0.035 Uiso 1 1 calc R U
C12B C 0.6588(3) 0.92956(17) 0.56259(12) 0.0169(3) Uani 1 1 d . .
H12C H 0.552640 0.972315 0.582568 0.020 Uiso 1 1 calc R U
H12D H 0.746269 0.987159 0.543343 0.020 Uiso 1 1 calc R U
C13B C 0.4928(3) 0.9309(2) 0.43327(14) 0.0247(4) Uani 1 1 d . .
H13D H 0.398239 0.980746 0.454223 0.037 Uiso 1 1 calc R U
H13E H 0.589924 0.978735 0.412280 0.037 Uiso 1 1 calc R U
H13F H 0.431640 0.882520 0.392132 0.037 Uiso 1 1 calc R U
C14B C 0.7267(4) 0.7787(2) 0.46636(15) 0.0268(5) Uani 1 1 d . .
H14D H 0.783064 0.730426 0.508534 0.040 Uiso 1 1 calc R U
H14E H 0.666980 0.729407 0.425435 0.040 Uiso 1 1 calc R U
H14F H 0.825264 0.825621 0.445583 0.040 Uiso 1 1 calc R U
N1B N 0.5821(3) 0.85576(16) 0.49599(10) 0.0162(3) Uani 1 1 d D .
H1NB H 0.493(3) 0.811(2) 0.5087(17) 0.019 Uiso 1 1 d D U
O1B O 0.4395(3) 0.98642(17) 0.90817(11) 0.0291(4) Uani 1 1 d D .
H1OB H 0.503(5) 0.927(2) 0.922(2) 0.035 Uiso 1 1 d D U
Cl1A Cl 0.22719(7) 0.71302(4) 0.50862(3) 0.02152(11) Uani 1 1 d . .
Cl1B Cl 0.71455(7) 0.81187(4) 0.98817(3) 0.02193(11) Uani 1 1 d . .

loop_
_atom_site_aniso_label
_atom_site_aniso_U_11
_atom_site_aniso_U_22
_atom_site_aniso_U_33
_atom_site_aniso_U_23
_atom_site_aniso_U_13
_atom_site_aniso_U_12
C1A 0.0153(8) 0.0161(8) 0.0156(8) -0.0015(7) 0.0026(6) 0.0010(6)
C2A 0.0185(9) 0.0163(8) 0.0187(9) -0.0011(7) 0.0024(7) 0.0017(7)
C3A 0.0197(9) 0.0159(8) 0.0237(10) -0.0027(7) 0.0063(7) -0.0007(7)
C4A 0.0178(9) 0.0232(10) 0.0206(10) -0.0054(7) 0.0032(7) -0.0033(7)
C5A 0.0164(9) 0.0250(10) 0.0147(8) -0.0010(7) 0.0014(7) -0.0025(7)
C6A 0.0171(9) 0.0206(9) 0.0159(8) 0.0000(7) 0.0021(7) -0.0031(7)
C7A 0.0152(8) 0.0170(8) 0.0155(8) -0.0008(6) 0.0011(6) 0.0001(6)
C8A 0.0158(9) 0.0230(10) 0.0241(10) -0.0015(8) -0.0004(7) 0.0037(7)
C9A 0.0191(10) 0.0279(11) 0.0382(14) -0.0013(10) 0.0071(9) 0.0054(9)
C10A 0.0169(8) 0.0142(8) 0.0162(8) -0.0011(6) 0.0006(7) 0.0020(6)
C11A 0.0257(11) 0.0206(9) 0.0231(10) 0.0021(8) -0.0003(8) 0.0087(8)
C12A 0.0217(9) 0.0158(8) 0.0197(9) -0.0010(7) 0.0063(7) 0.0035(7)
C13A 0.0327(13) 0.0345(13) 0.0302(12) 0.0090(10) 0.0164(10) 0.0080(10)
C14A 0.0356(14) 0.0428(15) 0.0223(11) -0.0112(10) -0.0026(10) -0.0028(11)
N1A 0.0182(8) 0.0214(8) 0.0180(8) -0.0007(6) 0.0024(6) 0.0055(6)
O1A 0.0285(9) 0.0409(10) 0.0177(7) 0.0053(7) -0.0055(6) -0.0134(8)
C1B 0.0143(8) 0.0179(8) 0.0161(9) -0.0031(7) -0.0013(7) 0.0026(7)
C2B 0.0181(9) 0.0183(9) 0.0198(9) 0.0001(7) 0.0002(7) 0.0029(7)
C3B 0.0209(10) 0.0191(9) 0.0242(10) -0.0019(8) -0.0006(8) 0.0059(7)
C4B 0.0180(9) 0.0231(10) 0.0237(10) -0.0030(8) 0.0012(8) 0.0074(8)
C5B 0.0175(9) 0.0240(10) 0.0179(9) -0.0007(7) -0.0001(7) 0.0037(7)
C6B 0.0189(9) 0.0194(9) 0.0169(9) -0.0006(7) -0.0006(7) 0.0048(7)
C7B 0.0139(8) 0.0183(8) 0.0158(8) -0.0019(7) -0.0024(6) 0.0034(6)
C8B 0.0130(8) 0.0208(9) 0.0268(10) -0.0066(8) 0.0001(7) -0.0010(7)
C9B 0.0198(10) 0.0313(12) 0.0408(14) -0.0097(11) 0.0084(10) -0.0015(9)
C10B 0.0145(8) 0.0143(8) 0.0160(8) -0.0003(6) -0.0009(6) 0.0005(6)
C11B 0.0278(11) 0.0194(9) 0.0220(10) 0.0039(8) -0.0009(8) -0.0053(8)
C12B 0.0190(9) 0.0155(8) 0.0157(8) -0.0003(6) -0.0025(7) -0.0006(7)
C13B 0.0222(10) 0.0302(11) 0.0204(10) 0.0061(8) -0.0056(8) -0.0028(8)
C14B 0.0253(11) 0.0337(12) 0.0218(10) -0.0081(9) 0.0032(9) 0.0050(9)
N1B 0.0138(7) 0.0197(8) 0.0151(7) 0.0001(6) 0.0003(6) -0.0021(6)
O1B 0.0291(9) 0.0356(10) 0.0239(9) 0.0051(7) 0.0096(7) 0.0126(8)
Cl1A 0.0191(2) 0.0181(2) 0.0271(2) -0.00143(19) 0.00062(17) -0.00398(18)
Cl1B 0.0196(2) 0.0190(2) 0.0271(2) -0.00214(19) 0.00135(17) 0.00380(18)

loop_
_atom_type_symbol
_atom_type_description
_atom_type_scat_dispersion_real
_atom_type_scat_dispersion_imag
_atom_type_scat_source
C C 0.0033 0.0016 'International Tables Vol C Tables 4.2.6.8 and 6.1.1.4'
H H 0.0000 0.0000 'International Tables Vol C Tables 4.2.6.8 and 6.1.1.4'
Cl Cl 0.1484 0.1585 'International Tables Vol C Tables 4.2.6.8 and 6.1.1.4'
N N 0.0061 0.0033 'International Tables Vol C Tables 4.2.6.8 and 6.1.1.4'
O O 0.0106 0.0060 'International Tables Vol C Tables 4.2.6.8 and 6.1.1.4'

loop_
_geom_angle_atom_site_label_1
_geom_angle_atom_site_label_2
_geom_angle_atom_site_label_3
_geom_angle
C6A C1A C2A 118.45(19)
C6A C1A C7A 119.48(18)
C2A C1A C7A 122.07(18)
C3A C2A C1A 119.9(2)
C3A C2A H2AA 120.0
C1A C2A H2AA 120.0
C4A C3A C2A 121.6(2)
C4A C3A H3AA 119.2
C2A C3A H3AA 119.2
C3A C4A C5A 118.7(2)
C3A C4A H4AA 120.6
C5A C4A H4AA 120.6
O1A C5A C6A 122.5(2)
O1A C5A C4A 117.2(2)
C6A C5A C4A 120.3(2)
C5A C6A C1A 121.06(19)
C5A C6A H6AA 119.5
C1A C6A H6AA 119.5
C1A C7A C8A 112.83(17)
C1A C7A C10A 113.96(17)
C8A C7A C10A 111.14(17)
C1A C7A H7AA 106.1
C8A C7A H7AA 106.1
C10A C7A H7AA 106.1
C9A C8A C7A 112.19(19)
C9A C8A H8AA 109.2
C7A C8A H8AA 109.2
C9A C8A H8AB 109.2
C7A C8A H8AB 109.2
H8AA C8A H8AB 107.9
C8A C9A H9AA 109.5
C8A C9A H9AB 109.5
H9AA C9A H9AB 109.5
C8A C9A H9AC 109.5
H9AA C9A H9AC 109.5
H9AB C9A H9AC 109.5
C12A C10A C11A 111.64(19)
C12A C10A C7A 111.03(16)
C11A C10A C7A 111.72(18)
C12A C10A H10A 107.4
C11A C10A H10A 107.4
C7A C10A H10A 107.4
C10A C11A H11A 109.5
C10A C11A H11B 109.5
H11A C11A H11B 109.5
C10A C11A H11C 109.5
H11A C11A H11C 109.5
H11B C11A H11C 109.5
N1A C12A C10A 114.32(17)
N1A C12A H12A 108.7
C10A C12A H12A 108.7
N1A C12A H12B 108.7
C10A C12A H12B 108.7
H12A C12A H12B 107.6
N1A C13A H13A 109.5
N1A C13A H13B 109.5
H13A C13A H13B 109.5
N1A C13A H13C 109.5
H13A C13A H13C 109.5
H13B C13A H13C 109.5
N1A C14A H14A 109.5
N1A C14A H14B 109.5
H14A C14A H14B 109.5
N1A C14A H14C 109.5
H14A C14A H14C 109.5
H14B C14A H14C 109.5
C14A N1A C13A 111.0(2)
C14A N1A C12A 113.49(19)
C13A N1A C12A 109.61(18)
C14A N1A H1NA 107(2)
C13A N1A H1NA 107(2)
C12A N1A H1NA 109(2)
C5A O1A H1OA 113(3)
C6B C1B C2B 118.77(19)
C6B C1B C7B 119.32(18)
C2B C1B C7B 121.89(19)
C3B C2B C1B 119.8(2)
C3B C2B H2BA 120.1
C1B C2B H2BA 120.1
C4B C3B C2B 121.3(2)
C4B C3B H3BA 119.4
C2B C3B H3BA 119.4
C3B C4B C5B 119.3(2)
C3B C4B H4BA 120.4
C5B C4B H4BA 120.4
O1B C5B C4B 118.0(2)
O1B C5B C6B 122.1(2)
C4B C5B C6B 119.9(2)
C1B C6B C5B 121.02(19)
C1B C6B H6BA 119.5
C5B C6B H6BA 119.5
C1B C7B C8B 111.39(17)
C1B C7B C10B 113.84(16)
C8B C7B C10B 113.87(17)
C1B C7B H7BA 105.6
C8B C7B H7BA 105.6
C10B C7B H7BA 105.6
C9B C8B C7B 114.21(19)
C9B C8B H8BA 108.7
C7B C8B H8BA 108.7
C9B C8B H8BB 108.7
C7B C8B H8BB 108.7
H8BA C8B H8BB 107.6
C8B C9B H9BA 109.5
C8B C9B H9BB 109.5
H9BA C9B H9BB 109.5
C8B C9B H9BC 109.5
H9BA C9B H9BC 109.5
H9BB C9B H9BC 109.5
C12B C10B C11B 112.17(17)
C12B C10B C7B 110.29(16)
C11B C10B C7B 112.07(18)
C12B C10B H10B 107.3
C11B C10B H10B 107.3
C7B C10B H10B 107.3
C10B C11B H11D 109.5
C10B C11B H11E 109.5
H11D C11B H11E 109.5
C10B C11B H11F 109.5
H11D C11B H11F 109.5
H11E C11B H11F 109.5
N1B C12B C10B 114.69(16)
N1B C12B H12C 108.6
C10B C12B H12C 108.6
N1B C12B H12D 108.6
C10B C12B H12D 108.6
H12C C12B H12D 107.6
N1B C13B H13D 109.5
N1B C13B H13E 109.5
H13D C13B H13E 109.5
N1B C13B H13F 109.5
H13D C13B H13F 109.5
H13E C13B H13F 109.5
N1B C14B H14D 109.5
N1B C14B H14E 109.5
H14D C14B H14E 109.5
N1B C14B H14F 109.5
H14D C14B H14F 109.5
H14E C14B H14F 109.5
C14B N1B C13B 111.05(19)
C14B N1B C12B 113.17(17)
C13B N1B C12B 109.51(17)
C14B N1B H1NB 106(2)
C13B N1B H1NB 105(2)
C12B N1B H1NB 112(2)
C5B O1B H1OB 109(3)

loop_
_geom_bond_atom_site_label_1
_geom_bond_atom_site_label_2
_geom_bond_distance
C1A C6A 1.399(3)
C1A C2A 1.402(3)
C1A C7A 1.515(3)
C2A C3A 1.391(3)
C2A H2AA 0.9500
C3A C4A 1.385(3)
C3A H3AA 0.9500
C4A C5A 1.397(3)
C4A H4AA 0.9500
C5A O1A 1.371(3)
C5A C6A 1.391(3)
C6A H6AA 0.9500
C7A C8A 1.546(3)
C7A C10A 1.555(3)
C7A H7AA 1.0000
C8A C9A 1.519(3)
C8A H8AA 0.9900
C8A H8AB 0.9900
C9A H9AA 0.9800
C9A H9AB 0.9800
C9A H9AC 0.9800
C10A C12A 1.518(3)
C10A C11A 1.527(3)
C10A H10A 1.0000
C11A H11A 0.9800
C11A H11B 0.9800
C11A H11C 0.9800
C12A N1A 1.503(3)
C12A H12A 0.9900
C12A H12B 0.9900
C13A N1A 1.489(3)
C13A H13A 0.9800
C13A H13B 0.9800
C13A H13C 0.9800
C14A N1A 1.485(3)
C14A H14A 0.9800
C14A H14B 0.9800
C14A H14C 0.9800
N1A H1NA 0.857(13)
O1A H1OA 0.843(13)
C1B C6B 1.394(3)
C1B C2B 1.401(3)
C1B C7B 1.523(3)
C2B C3B 1.392(3)
C2B H2BA 0.9500
C3B C4B 1.387(3)
C3B H3BA 0.9500
C4B C5B 1.389(3)
C4B H4BA 0.9500
C5B O1B 1.366(3)
C5B C6B 1.397(3)
C6B H6BA 0.9500
C7B C8B 1.532(3)
C7B C10B 1.553(3)
C7B H7BA 1.0000
C8B C9B 1.518(3)
C8B H8BA 0.9900
C8B H8BB 0.9900
C9B H9BA 0.9800
C9B H9BB 0.9800
C9B H9BC 0.9800
C10B C12B 1.523(3)
C10B C11B 1.526(3)
C10B H10B 1.0000
C11B H11D 0.9800
C11B H11E 0.9800
C11B H11F 0.9800
C12B N1B 1.503(3)
C12B H12C 0.9900
C12B H12D 0.9900
C13B N1B 1.493(3)
C13B H13D 0.9800
C13B H13E 0.9800
C13B H13F 0.9800
C14B N1B 1.486(3)
C14B H14D 0.9800
C14B H14E 0.9800
C14B H14F 0.9800
N1B H1NB 0.864(13)
O1B H1OB 0.846(13)

loop_
_geom_hbond_atom_site_label_D
_geom_hbond_atom_site_label_H
_geom_hbond_atom_site_label_A
_geom_hbond_distance_DH
_geom_hbond_distance_HA
_geom_hbond_distance_DA
_geom_hbond_angle_DHA
_geom_hbond_site_symmetry_A
_geom_hbond_publ_flag
N1A H1NA Cl1B 0.857(13) 2.241(18) 3.0453(19) 156(3) 1_455 yes
O1A H1OA Cl1A 0.843(13) 2.210(14) 3.0481(19) 173(4) . yes
N1B H1NB Cl1A 0.864(13) 2.201(15) 3.0396(19) 163(3) . yes
O1B H1OB Cl1B 0.846(13) 2.250(18) 3.0609(19) 161(3) . yes

_cod_database_fobs_code 2108380
